data_2220102
loop_
_publ_author_name
'Yang, Guo-Zhong'
'Li, Fu-An'

_publ_section_title
;
 2,3-Bis(prop-2-ynyloxy)naphthalene
;
_journal_coeditor_code BV2111
_journal_issue 12
_journal_name_full 'Acta Crystallographica Section E'
_journal_page_first o2383
_journal_paper_doi 10.1107/S1600536808037549
_journal_volume 64
_journal_year 2008
_chemical_formula_iupac 'C16 H12 O2'
_chemical_formula_moiety 'C16 H12 O2'
_chemical_formula_sum 'C16 H12 O2'
_chemical_formula_weight 236.26
_chemical_name_systematic
;
2,3-bis(prop-2-ynyloxy)naphthalene
;
_space_group_IT_number 61
_symmetry_cell_setting orthorhombic
_symmetry_space_group_name_Hall '-P 2ac 2ab'
_symmetry_space_group_name_H-M 'P b c a'
_atom_sites_solution_hydrogens geom
_atom_sites_solution_primary direct
_atom_sites_solution_secondary difmap
_audit_creation_method SHELXL-97
_cell_angle_alpha 90.00
_cell_angle_beta 90.00
_cell_angle_gamma 90.00
_cell_formula_units_Z 8
_cell_length_a 8.2921(12)
_cell_length_b 9.0457(14)
_cell_length_c 33.070(5)
_cell_measurement_reflns_used 3821
_cell_measurement_temperature 298(2)
_cell_measurement_theta_max 25.727
_cell_measurement_theta_min 2.748
_cell_volume 2480.5(6)
_computing_cell_refinement 'APEX2 (Bruker, 2005)'
_computing_data_collection 'APEX2 (Bruker, 2005)'
_computing_data_reduction 'SAINT (Bruker, 2005)'
_computing_molecular_graphics 'SHELXTL (Sheldrick, 2008)'
_computing_publication_material 'SHELXTL (Sheldrick, 2008)'
_computing_structure_refinement 'SHELXL97 (Sheldrick, 2008)'
_computing_structure_solution 'SHELXS97 (Sheldrick, 2008)'
_diffrn_ambient_temperature 298(2)
_diffrn_measured_fraction_theta_full 1.000
_diffrn_measured_fraction_theta_max 1.000
_diffrn_measurement_device_type 'Bruker SMART APEXII CCD area-detector'
_diffrn_measurement_method \w
_diffrn_radiation_monochromator graphite
_diffrn_radiation_source 'fine-focus sealed tube'
_diffrn_radiation_type MoK\a
_diffrn_radiation_wavelength 0.71073
_diffrn_reflns_av_R_equivalents 0.0325
_diffrn_reflns_av_sigmaI/netI 0.0219
_diffrn_reflns_limit_h_max 9
_diffrn_reflns_limit_h_min -9
_diffrn_reflns_limit_k_max 10
_diffrn_reflns_limit_k_min -10
_diffrn_reflns_limit_l_max 29
_diffrn_reflns_limit_l_min -39
_diffrn_reflns_number 12468
_diffrn_reflns_theta_full 25.00
_diffrn_reflns_theta_max 25.00
_diffrn_reflns_theta_min 2.46
_exptl_absorpt_coefficient_mu 0.083
_exptl_absorpt_correction_T_max 0.989
_exptl_absorpt_correction_T_min 0.984
_exptl_absorpt_correction_type multi-scan
_exptl_absorpt_process_details '(SADABS; Bruker, 2005)'
_exptl_crystal_colour colourless
_exptl_crystal_density_diffrn 1.265
_exptl_crystal_density_method 'not measured'
_exptl_crystal_description block
_exptl_crystal_F_000 992
_exptl_crystal_size_max 0.18
_exptl_crystal_size_mid 0.16
_exptl_crystal_size_min 0.15
_refine_diff_density_max 0.173
_refine_diff_density_min -0.193
_refine_ls_extinction_method none
_refine_ls_goodness_of_fit_ref 1.040
_refine_ls_hydrogen_treatment constr
_refine_ls_matrix_type full
_refine_ls_number_parameters 163
_refine_ls_number_reflns 2182
_refine_ls_number_restraints 0
_refine_ls_restrained_S_all 1.040
_refine_ls_R_factor_all 0.0508
_refine_ls_R_factor_gt 0.0391
_refine_ls_shift/su_max 0.000
_refine_ls_shift/su_mean 0.000
_refine_ls_structure_factor_coef Fsqd
_refine_ls_weighting_details 'calc w=1/[\s^2^(Fo^2^)+(0.0527P)^2^+0.338P] where P=(Fo^2^+2Fc^2^)/3'
_refine_ls_weighting_scheme calc
_refine_ls_wR_factor_gt 0.0955
_refine_ls_wR_factor_ref 0.1013
_reflns_number_gt 1782
_reflns_number_total 2182
_reflns_threshold_expression I>2\s(I)
_cod_data_source_file bv2111.cif
_cod_data_source_block I
_cod_original_sg_symbol_H-M ' P b c a'
_cod_database_code 2220102
_cod_database_fobs_code 2220102

loop_
_symmetry_equiv_pos_as_xyz
'x, y, z'
'-x+1/2, -y, z+1/2'
'-x, y+1/2, -z+1/2'
'x+1/2, -y+1/2, -z'
'-x, -y, -z'
'x-1/2, y, -z-1/2'
'x, -y-1/2, z-1/2'
'-x-1/2, y-1/2, z'

loop_
_atom_site_type_symbol
_atom_site_label
_atom_site_fract_x
_atom_site_fract_y
_atom_site_fract_z
_atom_site_U_iso_or_equiv
_atom_site_adp_type
_atom_site_calc_flag
_atom_site_refinement_flags
_atom_site_occupancy
C C1 -0.1360(2) -0.0848(2) 0.32753(6) 0.0752(6) Uani d . 1
H H1 -0.1425 -0.1672 0.3108 0.090 Uiso calc R 1
C C2 -0.1277(2) 0.01867(18) 0.34856(5) 0.0574(4) Uani d . 1
C C3 -0.1181(2) 0.14633(16) 0.37505(5) 0.0554(4) Uani d . 1
H H3A -0.2249 0.1865 0.3798 0.066 Uiso calc R 1
H H3B -0.0720 0.1182 0.4009 0.066 Uiso calc R 1
C C4 0.00170(15) 0.38601(15) 0.37523(4) 0.0400(3) Uani d . 1
C C5 -0.05860(17) 0.42250(16) 0.41224(4) 0.0462(4) Uani d . 1
H H5 -0.1182 0.3532 0.4267 0.055 Uiso calc R 1
C C6 -0.03174(17) 0.56457(16) 0.42903(4) 0.0451(4) Uani d . 1
C C7 -0.0984(2) 0.60874(19) 0.46649(4) 0.0586(4) Uani d . 1
H H7 -0.1609 0.5422 0.4811 0.070 Uiso calc R 1
C C8 -0.0727(3) 0.7468(2) 0.48143(5) 0.0703(5) Uani d . 1
H H8 -0.1182 0.7741 0.5060 0.084 Uiso calc R 1
C C9 0.0218(2) 0.8480(2) 0.45997(5) 0.0696(5) Uani d . 1
H H9 0.0401 0.9417 0.4706 0.084 Uiso calc R 1
C C10 0.0875(2) 0.80997(18) 0.42353(5) 0.0577(4) Uani d . 1
H H10 0.1500 0.8782 0.4095 0.069 Uiso calc R 1
C C11 0.06147(17) 0.66812(16) 0.40699(4) 0.0443(3) Uani d . 1
C C12 0.12274(17) 0.62803(15) 0.36856(4) 0.0436(3) Uani d . 1
H H12 0.1830 0.6959 0.3538 0.052 Uiso calc R 1
C C13 0.09452(16) 0.49128(15) 0.35298(4) 0.0391(3) Uani d . 1
C C14 0.24207(18) 0.53826(15) 0.29190(4) 0.0447(3) Uani d . 1
H H14A 0.3080 0.4809 0.2735 0.054 Uiso calc R 1
H H14B 0.3139 0.5947 0.3092 0.054 Uiso calc R 1
C C15 0.14206(18) 0.64031(16) 0.26860(4) 0.0448(4) Uani d . 1
C C16 0.0667(2) 0.71916(18) 0.24743(5) 0.0575(4) Uani d . 1
H H16 0.0073 0.7814 0.2307 0.069 Uiso calc R 1
O O1 -0.01832(12) 0.25415(10) 0.35571(3) 0.0479(3) Uani d . 1
O O2 0.14871(12) 0.43928(10) 0.31646(3) 0.0471(3) Uani d . 1

loop_
_atom_site_aniso_label
_atom_site_aniso_U_11
_atom_site_aniso_U_22
_atom_site_aniso_U_33
_atom_site_aniso_U_12
_atom_site_aniso_U_13
_atom_site_aniso_U_23
C1 0.0882(14) 0.0598(11) 0.0778(12) -0.0163(10) 0.0254(11) -0.0032(10)
C2 0.0584(10) 0.0467(9) 0.0672(10) -0.0065(7) 0.0180(8) 0.0088(8)
C3 0.0586(10) 0.0444(8) 0.0631(9) -0.0032(7) 0.0164(8) 0.0104(7)
C4 0.0354(7) 0.0398(7) 0.0448(8) 0.0031(6) 0.0005(6) 0.0047(6)
C5 0.0454(8) 0.0499(8) 0.0433(8) 0.0030(7) 0.0040(6) 0.0117(7)
C6 0.0448(8) 0.0544(9) 0.0361(7) 0.0091(7) -0.0050(6) 0.0042(6)
C7 0.0660(10) 0.0696(11) 0.0403(8) 0.0089(8) 0.0054(8) 0.0055(8)
C8 0.0896(14) 0.0803(13) 0.0410(8) 0.0154(11) 0.0053(9) -0.0092(8)
C9 0.0884(13) 0.0660(11) 0.0545(10) 0.0014(10) -0.0006(9) -0.0156(9)
C10 0.0643(10) 0.0572(9) 0.0517(9) -0.0036(8) -0.0007(8) -0.0081(7)
C11 0.0418(8) 0.0508(8) 0.0403(7) 0.0042(6) -0.0051(6) -0.0007(6)
C12 0.0418(8) 0.0453(8) 0.0438(8) -0.0042(6) 0.0031(6) 0.0029(6)
C13 0.0345(7) 0.0440(7) 0.0388(7) 0.0025(6) 0.0021(6) 0.0022(6)
C14 0.0452(8) 0.0438(7) 0.0453(7) -0.0025(6) 0.0115(7) 0.0018(6)
C15 0.0497(8) 0.0442(8) 0.0405(7) -0.0073(7) 0.0029(7) -0.0073(6)
C16 0.0616(10) 0.0558(9) 0.0552(9) -0.0044(8) -0.0124(8) 0.0009(8)
O1 0.0499(6) 0.0404(5) 0.0535(6) -0.0050(4) 0.0135(5) 0.0027(4)
O2 0.0535(6) 0.0423(5) 0.0454(5) -0.0060(5) 0.0140(5) -0.0010(4)

loop_
_atom_type_symbol
_atom_type_description
_atom_type_scat_dispersion_real
_atom_type_scat_dispersion_imag
_atom_type_scat_source
C C 0.0033 0.0016 'International Tables Vol C Tables 4.2.6.8 and 6.1.1.4'
H H 0.0000 0.0000 'International Tables Vol C Tables 4.2.6.8 and 6.1.1.4'
O O 0.0106 0.0060 'International Tables Vol C Tables 4.2.6.8 and 6.1.1.4'

loop_
_geom_angle_atom_site_label_1
_geom_angle_atom_site_label_2
_geom_angle_atom_site_label_3
_geom_angle
C2 C1 H1 180.0
C1 C2 C3 179.39(17)
O1 C3 C2 107.72(12)
O1 C3 H3A 110.2
C2 C3 H3A 110.2
O1 C3 H3B 110.2
C2 C3 H3B 110.2
H3A C3 H3B 108.5
C5 C4 O1 126.24(12)
C5 C4 C13 119.93(13)
O1 C4 C13 113.83(11)
C4 C5 C6 120.91(13)
C4 C5 H5 119.5
C6 C5 H5 119.5
C7 C6 C11 118.51(14)
C7 C6 C5 122.53(14)
C11 C6 C5 118.93(12)
C8 C7 C6 121.10(16)
C8 C7 H7 119.4
C6 C7 H7 119.4
C7 C8 C9 120.29(16)
C7 C8 H8 119.9
C9 C8 H8 119.9
C10 C9 C8 120.41(17)
C10 C9 H9 119.8
C8 C9 H9 119.8
C9 C10 C11 120.64(16)
C9 C10 H10 119.7
C11 C10 H10 119.7
C10 C11 C12 121.72(14)
C10 C11 C6 119.03(13)
C12 C11 C6 119.23(13)
C13 C12 C11 120.74(13)
C13 C12 H12 119.6
C11 C12 H12 119.6
C12 C13 O2 126.08(12)
C12 C13 C4 120.25(12)
O2 C13 C4 113.67(11)
O2 C14 C15 112.73(12)
O2 C14 H14A 109.0
C15 C14 H14A 109.0
O2 C14 H14B 109.0
C15 C14 H14B 109.0
H14A C14 H14B 107.8
C16 C15 C14 175.37(15)
C15 C16 H16 180.0
C4 O1 C3 117.03(11)
C13 O2 C14 117.45(10)

loop_
_geom_bond_atom_site_label_1
_geom_bond_atom_site_label_2
_geom_bond_distance
C1 C2 1.168(2)
C1 H1 0.9300
C2 C3 1.452(2)
C3 O1 1.4299(16)
C3 H3A 0.9700
C3 H3B 0.9700
C4 C5 1.363(2)
C4 O1 1.3663(16)
C4 C13 1.4285(18)
C5 C6 1.418(2)
C5 H5 0.9300
C6 C7 1.414(2)
C6 C11 1.416(2)
C7 C8 1.360(2)
C7 H7 0.9300
C8 C9 1.399(3)
C8 H8 0.9300
C9 C10 1.367(2)
C9 H9 0.9300
C10 C11 1.412(2)
C10 H10 0.9300
C11 C12 1.416(2)
C12 C13 1.3603(19)
C12 H12 0.9300
C13 O2 1.3718(15)
C14 O2 1.4354(16)
C14 C15 1.461(2)
C14 H14A 0.9700
C14 H14B 0.9700
C15 C16 1.179(2)
C16 H16 0.9300

loop_
_geom_hbond_atom_site_label_D
_geom_hbond_atom_site_label_H
_geom_hbond_atom_site_label_A
_geom_hbond_site_symmetry_A
_geom_hbond_distance_DH
_geom_hbond_distance_HA
_geom_hbond_distance_DA
_geom_hbond_angle_DHA
C16 H16 O2 3 0.93 2.48 3.409(2) 177
C3 H3A Cg1 8 0.97 2.95 3.634(2) 129

loop_
_geom_torsion_atom_site_label_1
_geom_torsion_atom_site_label_2
_geom_torsion_atom_site_label_3
_geom_torsion_atom_site_label_4
_geom_torsion
O1 C4 C5 C6 -178.85(12)
C13 C4 C5 C6 0.5(2)
C4 C5 C6 C7 177.07(13)
C4 C5 C6 C11 -1.0(2)
C11 C6 C7 C8 -0.7(2)
C5 C6 C7 C8 -178.81(15)
C6 C7 C8 C9 -0.5(3)
C7 C8 C9 C10 0.9(3)
C8 C9 C10 C11 -0.2(3)
C9 C10 C11 C12 177.43(15)
C9 C10 C11 C6 -1.0(2)
C7 C6 C11 C10 1.4(2)
C5 C6 C11 C10 179.60(13)
C7 C6 C11 C12 -177.05(13)
C5 C6 C11 C12 1.1(2)
C10 C11 C12 C13 -179.18(14)
C6 C11 C12 C13 -0.7(2)
C11 C12 C13 O2 -179.26(12)
C11 C12 C13 C4 0.2(2)
C5 C4 C13 C12 -0.1(2)
O1 C4 C13 C12 179.33(12)
C5 C4 C13 O2 179.43(12)
O1 C4 C13 O2 -1.12(16)
C5 C4 O1 C3 3.1(2)
C13 C4 O1 C3 -176.35(12)
C2 C3 O1 C4 177.75(12)
C12 C13 O2 C14 -1.0(2)
C4 C13 O2 C14 179.51(11)
C15 C14 O2 C13 -81.84(15)

loop_
_cod_related_entry_id
_cod_related_entry_database
_cod_related_entry_code
1 ChemSpider 24741175
